data_7117847
loop_
_publ_author_name
'Xianfu Shen'
'Yongyun Zhou'
'Yongkai Xi'
'Jingfeng Zhao'
'Hongbin Zhang'

_publ_section_title
;
 Copper catalyzed sequential arylation-oxidative dimerization of
 o-haloanilides: synthesis of dimeric HPI alkaloids
;
_journal_name_full Chem.Commun.
_journal_page_first 14873
_journal_paper_doi 10.1039/C5cc05378A
_journal_volume 51
_journal_year 2015
_chemical_absolute_configuration ad
_chemical_formula_moiety 'C70 H72 F2 N4 O10 S4, C4 H8 O2'
_chemical_formula_sum 'C74 H80 F2 N4 O12 S4'
_chemical_formula_weight 1383.66
_chemical_name_systematic
; 
 ? 
;
_space_group_IT_number 19
_symmetry_cell_setting orthorhombic
_symmetry_space_group_name_Hall 'P 2ac 2ab'
_symmetry_space_group_name_H-M 'P 21 21 21'
_atom_sites_solution_hydrogens geom
_atom_sites_solution_primary direct
_atom_sites_solution_secondary difmap
_audit_creation_method SHELXL-97
_audit_update_record
;
2015-06-29 deposited with the CCDC.
2015-08-11 downloaded from the CCDC.
;
_cell_angle_alpha 90.00
_cell_angle_beta 90.00
_cell_angle_gamma 90.00
_cell_formula_units_Z 4
_cell_length_a 10.1404(9)
_cell_length_b 25.087(2)
_cell_length_c 27.663(3)
_cell_measurement_reflns_used 9993
_cell_measurement_temperature 100(2)
_cell_measurement_theta_max 26.13
_cell_measurement_theta_min 2.29
_cell_volume 7037.3(11)
_computing_cell_refinement 'Bruker SAINT'
_computing_data_collection 'Bruker APEX2'
_computing_data_reduction 'Bruker SAINT'
_computing_molecular_graphics 'Bruker SHELXTL'
_computing_publication_material 'Bruker SHELXTL'
_computing_structure_refinement 'SHELXL-97 (Sheldrick, 2008)'
_computing_structure_solution 'SHELXS-97 (Sheldrick, 2008)'
_diffrn_ambient_temperature 100(2)
_diffrn_measured_fraction_theta_full 0.997
_diffrn_measured_fraction_theta_max 0.997
_diffrn_measurement_device_type 'Bruker APEX-II CCD'
_diffrn_measurement_method '\f and \w scans'
_diffrn_radiation_monochromator graphite
_diffrn_radiation_source 'fine-focus sealed tube'
_diffrn_radiation_type MoK\a
_diffrn_radiation_wavelength 0.71073
_diffrn_reflns_av_R_equivalents 0.0645
_diffrn_reflns_av_sigmaI/netI 0.0603
_diffrn_reflns_limit_h_max 13
_diffrn_reflns_limit_h_min -12
_diffrn_reflns_limit_k_max 33
_diffrn_reflns_limit_k_min -33
_diffrn_reflns_limit_l_max 36
_diffrn_reflns_limit_l_min -36
_diffrn_reflns_number 70275
_diffrn_reflns_theta_full 28.31
_diffrn_reflns_theta_max 28.31
_diffrn_reflns_theta_min 1.10
_exptl_absorpt_coefficient_mu 0.205
_exptl_absorpt_correction_T_max 0.9838
_exptl_absorpt_correction_T_min 0.8734
_exptl_absorpt_correction_type multi-scan
_exptl_absorpt_process_details sadabs
_exptl_crystal_colour colourless
_exptl_crystal_density_diffrn 1.306
_exptl_crystal_density_method 'not measured'
_exptl_crystal_description sheet
_exptl_crystal_F_000 2920
_exptl_crystal_size_max 0.68
_exptl_crystal_size_mid 0.27
_exptl_crystal_size_min 0.08
_refine_diff_density_max 0.814
_refine_diff_density_min -0.312
_refine_diff_density_rms 0.055
_refine_ls_abs_structure_details 'Flack H D (1983), Acta Cryst. A39, 876-881'
_refine_ls_abs_structure_Flack 0.03(4)
_refine_ls_extinction_method none
_refine_ls_goodness_of_fit_ref 1.030
_refine_ls_hydrogen_treatment constr
_refine_ls_matrix_type full
_refine_ls_number_parameters 873
_refine_ls_number_reflns 17497
_refine_ls_number_restraints 0
_refine_ls_restrained_S_all 1.030
_refine_ls_R_factor_all 0.0596
_refine_ls_R_factor_gt 0.0434
_refine_ls_shift/su_max 0.001
_refine_ls_shift/su_mean 0.000
_refine_ls_structure_factor_coef Fsqd
_refine_ls_weighting_details 'calc w=1/[\s^2^(Fo^2^)+(0.0553P)^2^+0.0000P] where P=(Fo^2^+2Fc^2^)/3'
_refine_ls_weighting_scheme calc
_refine_ls_wR_factor_gt 0.0969
_refine_ls_wR_factor_ref 0.1063
_reflns_number_gt 14434
_reflns_number_total 17497
_reflns_threshold_expression >2sigma(I)
_cod_data_source_file c5cc05378a2.cif
_cod_data_source_block mo_zhb_s3_0m
_cod_original_cell_volume 7037.4(11)
_cod_database_code 7117847

loop_
_symmetry_equiv_pos_as_xyz
'x, y, z'
'x+1/2, -y+1/2, -z'
'-x, y+1/2, -z+1/2'
'-x+1/2, -y, z+1/2'

loop_
_atom_site_label
_atom_site_type_symbol
_atom_site_fract_x
_atom_site_fract_y
_atom_site_fract_z
_atom_site_U_iso_or_equiv
_atom_site_adp_type
_atom_site_occupancy
_atom_site_symmetry_multiplicity
_atom_site_calc_flag
_atom_site_refinement_flags
_atom_site_disorder_assembly
_atom_site_disorder_group
S1 S 0.85655(6) 0.54950(2) 0.98911(2) 0.02144(12) Uani 1 1 d . . .
S2 S 1.09653(6) 0.61903(2) 0.538922(19) 0.01995(12) Uani 1 1 d . . .
S3 S 0.74668(5) 0.70947(2) 0.63754(2) 0.01718(11) Uani 1 1 d . . .
S4 S 0.91299(6) 0.70551(2) 0.88144(2) 0.01974(12) Uani 1 1 d . . .
F1 F 0.88446(17) 0.32108(6) 0.95393(6) 0.0391(4) Uani 1 1 d . . .
F2 F 1.19512(18) 0.39201(6) 0.55974(7) 0.0426(4) Uani 1 1 d . . .
O1 O 0.4534(2) 0.32279(8) 0.67034(9) 0.0498(6) Uani 1 1 d . . .
O2 O 0.4099(2) 0.40008(8) 0.70671(10) 0.0590(7) Uani 1 1 d . . .
O3 O 0.79516(15) 0.57674(6) 0.94297(5) 0.0193(3) Uani 1 1 d . . .
O4 O 1.07640(15) 0.64169(6) 0.59150(5) 0.0177(3) Uani 1 1 d . . .
O5 O 0.75834(19) 0.55599(7) 1.02533(6) 0.0300(4) Uani 1 1 d . . .
O6 O 0.64416(15) 0.57728(6) 0.76134(6) 0.0211(3) Uani 1 1 d . . .
O7 O 1.13744(15) 0.62471(6) 0.75725(5) 0.0191(3) Uani 1 1 d . . .
O8 O 0.66624(16) 0.73536(7) 0.67595(6) 0.0254(4) Uani 1 1 d . . .
O9 O 1.21504(18) 0.64354(7) 0.52241(6) 0.0283(4) Uani 1 1 d . . .
O10 O 0.97803(18) 0.62522(7) 0.51187(6) 0.0287(4) Uani 1 1 d . . .
O11 O 0.91106(18) 0.74483(6) 0.84105(6) 0.0279(4) Uani 1 1 d . . .
O12 O 0.98621(18) 0.56960(7) 0.99749(6) 0.0293(4) Uani 1 1 d . . .
N1 N 0.72029(18) 0.49528(7) 0.78534(7) 0.0165(4) Uani 1 1 d . . .
N2 N 1.15827(18) 0.54399(7) 0.71877(6) 0.0158(4) Uani 1 1 d . . .
N3 N 0.90704(17) 0.70696(7) 0.65556(6) 0.0144(3) Uani 1 1 d . . .
N4 N 0.77637(18) 0.66631(7) 0.87878(7) 0.0175(4) Uani 1 1 d . . .
C1 C 0.2890(4) 0.32244(12) 0.72895(11) 0.0464(8) Uani 1 1 d . . .
H1A H 0.2391 0.3465 0.7500 0.070 Uiso 1 1 calc R . .
H1B H 0.3331 0.2953 0.7486 0.070 Uiso 1 1 calc R . .
H1C H 0.2286 0.3051 0.7062 0.070 Uiso 1 1 calc R . .
C2 C 0.3885(3) 0.35314(11) 0.70186(11) 0.0368(7) Uani 1 1 d . . .
C3 C 0.5479(4) 0.35141(17) 0.6383(2) 0.0965(18) Uani 1 1 d . . .
H3A H 0.4979 0.3727 0.6144 0.116 Uiso 1 1 calc R . .
H3B H 0.6012 0.3763 0.6580 0.116 Uiso 1 1 calc R . .
C4 C 0.6316(6) 0.31666(18) 0.61400(17) 0.0941(16) Uani 1 1 d . . .
H4A H 0.6766 0.2937 0.6374 0.141 Uiso 1 1 calc R . .
H4B H 0.6972 0.3372 0.5958 0.141 Uiso 1 1 calc R . .
H4C H 0.5802 0.2946 0.5916 0.141 Uiso 1 1 calc R . .
C5 C 0.8809(3) 0.37481(10) 0.95930(9) 0.0271(5) Uani 1 1 d . . .
C6 C 0.9904(3) 0.40019(10) 0.97704(9) 0.0295(6) Uani 1 1 d . . .
H6 H 1.0683 0.3809 0.9845 0.035 Uiso 1 1 calc R . .
C7 C 0.9841(3) 0.45491(10) 0.98381(9) 0.0276(5) Uani 1 1 d . . .
H7 H 1.0586 0.4738 0.9956 0.033 Uiso 1 1 calc R . .
C8 C 0.8678(2) 0.48188(9) 0.97314(8) 0.0208(5) Uani 1 1 d . . .
C9 C 0.8819(2) 0.58077(9) 0.90111(8) 0.0187(5) Uani 1 1 d . . .
H9A H 0.9055 0.5448 0.8893 0.022 Uiso 1 1 calc R . .
H9B H 0.9640 0.5997 0.9100 0.022 Uiso 1 1 calc R . .
C10 C 0.8089(2) 0.61129(8) 0.86204(7) 0.0162(4) Uani 1 1 d . . .
H10 H 0.7242 0.5922 0.8553 0.019 Uiso 1 1 calc R . .
C11 C 0.8906(2) 0.61251(8) 0.81477(7) 0.0184(5) Uani 1 1 d . . .
H11A H 0.8642 0.6445 0.7961 0.022 Uiso 1 1 calc R . .
H11B H 0.9847 0.6169 0.8235 0.022 Uiso 1 1 calc R . .
C12 C 0.8789(2) 0.56362(8) 0.78129(7) 0.0140(4) Uani 1 1 d . . .
C13 C 0.9402(2) 0.57527(8) 0.72916(7) 0.0139(4) Uani 1 1 d . . .
C14 C 0.8695(2) 0.62215(8) 0.70278(7) 0.0154(4) Uani 1 1 d . . .
H14A H 0.7904 0.6080 0.6862 0.018 Uiso 1 1 calc R . .
H14B H 0.8391 0.6481 0.7274 0.018 Uiso 1 1 calc R . .
C15 C 0.9546(2) 0.65188(8) 0.66543(8) 0.0147(4) Uani 1 1 d . . .
H15 H 1.0454 0.6549 0.6792 0.018 Uiso 1 1 calc R . .
C16 C 0.9655(2) 0.62016(9) 0.61886(8) 0.0160(4) Uani 1 1 d . . .
H16A H 0.9805 0.5820 0.6261 0.019 Uiso 1 1 calc R . .
H16B H 0.8831 0.6234 0.5999 0.019 Uiso 1 1 calc R . .
C17 C 1.1234(2) 0.55068(9) 0.54743(8) 0.0188(5) Uani 1 1 d . . .
C18 C 1.2468(2) 0.53373(9) 0.56307(8) 0.0201(5) Uani 1 1 d . . .
H18 H 1.3134 0.5589 0.5710 0.024 Uiso 1 1 calc R . .
C19 C 1.2710(2) 0.47947(9) 0.56681(9) 0.0237(5) Uani 1 1 d . . .
H19 H 1.3547 0.4666 0.5769 0.028 Uiso 1 1 calc R . .
C20 C 1.1708(3) 0.44481(9) 0.55546(9) 0.0267(5) Uani 1 1 d . . .
C21 C 0.7596(2) 0.45525(10) 0.95401(9) 0.0248(5) Uani 1 1 d . . .
H21 H 0.6818 0.4744 0.9460 0.030 Uiso 1 1 calc R . .
C22 C 0.7654(3) 0.40091(10) 0.94670(9) 0.0290(6) Uani 1 1 d . . .
H22 H 0.6927 0.3820 0.9335 0.035 Uiso 1 1 calc R . .
C23 C 0.9374(2) 0.51295(8) 0.80212(7) 0.0157(4) Uani 1 1 d . . .
C24 C 1.0621(2) 0.50083(9) 0.81897(8) 0.0186(5) Uani 1 1 d . . .
H24 H 1.1284 0.5275 0.8203 0.022 Uiso 1 1 calc R . .
C25 C 1.0895(3) 0.44899(10) 0.83395(8) 0.0250(5) Uani 1 1 d . . .
H25 H 1.1752 0.4401 0.8453 0.030 Uiso 1 1 calc R . .
C26 C 0.9921(3) 0.41040(10) 0.83237(9) 0.0280(6) Uani 1 1 d . . .
H26 H 1.0131 0.3750 0.8419 0.034 Uiso 1 1 calc R . .
C27 C 0.8637(2) 0.42179(9) 0.81711(9) 0.0229(5) Uani 1 1 d . . .
H27 H 0.7965 0.3954 0.8170 0.027 Uiso 1 1 calc R . .
C28 C 0.8395(2) 0.47353(9) 0.80220(8) 0.0162(4) Uani 1 1 d . . .
C29 C 0.7333(2) 0.54829(8) 0.77422(7) 0.0156(4) Uani 1 1 d . . .
C30 C 0.5953(2) 0.46642(9) 0.78115(8) 0.0207(5) Uani 1 1 d . . .
H30A H 0.6131 0.4294 0.7706 0.025 Uiso 1 1 calc R . .
H30B H 0.5401 0.4837 0.7561 0.025 Uiso 1 1 calc R . .
C31 C 0.5201(2) 0.46528(9) 0.82842(8) 0.0174(5) Uani 1 1 d . . .
C32 C 0.5020(2) 0.41790(9) 0.85374(9) 0.0226(5) Uani 1 1 d . . .
H32 H 0.5364 0.3855 0.8411 0.027 Uiso 1 1 calc R . .
C33 C 0.4342(2) 0.41772(10) 0.89726(9) 0.0267(6) Uani 1 1 d . . .
H33 H 0.4229 0.3853 0.9145 0.032 Uiso 1 1 calc R . .
C34 C 0.3830(3) 0.46447(11) 0.91555(8) 0.0285(6) Uani 1 1 d . . .
H34 H 0.3360 0.4641 0.9453 0.034 Uiso 1 1 calc R . .
C35 C 0.3998(3) 0.51194(10) 0.89071(9) 0.0280(5) Uani 1 1 d . . .
H35 H 0.3644 0.5441 0.9033 0.034 Uiso 1 1 calc R . .
C36 C 0.4686(2) 0.51218(9) 0.84743(9) 0.0223(5) Uani 1 1 d . . .
H36 H 0.4808 0.5448 0.8305 0.027 Uiso 1 1 calc R . .
C37 C 0.9440(2) 0.52368(8) 0.70059(7) 0.0145(4) Uani 1 1 d . . .
C38 C 1.0744(2) 0.50601(9) 0.69774(7) 0.0170(4) Uani 1 1 d . . .
C39 C 1.1080(2) 0.45692(9) 0.67770(8) 0.0223(5) Uani 1 1 d . . .
H39 H 1.1967 0.4449 0.6766 0.027 Uiso 1 1 calc R . .
C40 C 1.0046(3) 0.42631(10) 0.65925(9) 0.0291(6) Uani 1 1 d . . .
H40 H 1.0233 0.3923 0.6458 0.035 Uiso 1 1 calc R . .
C41 C 0.8750(3) 0.44433(10) 0.66008(9) 0.0265(5) Uani 1 1 d . . .
H41 H 0.8070 0.4230 0.6464 0.032 Uiso 1 1 calc R . .
C42 C 0.8439(2) 0.49333(9) 0.68081(8) 0.0196(5) Uani 1 1 d . . .
H42 H 0.7554 0.5057 0.6813 0.024 Uiso 1 1 calc R . .
C43 C 1.0891(2) 0.58604(8) 0.73726(7) 0.0143(4) Uani 1 1 d . . .
C44 C 1.3010(2) 0.53802(9) 0.72571(8) 0.0204(5) Uani 1 1 d . . .
H44A H 1.3212 0.4999 0.7312 0.024 Uiso 1 1 calc R . .
H44B H 1.3274 0.5579 0.7551 0.024 Uiso 1 1 calc R . .
C45 C 1.3824(2) 0.55784(9) 0.68322(8) 0.0193(5) Uani 1 1 d . . .
C46 C 1.3786(2) 0.61112(10) 0.66995(9) 0.0261(5) Uani 1 1 d . . .
H46 H 1.3214 0.6349 0.6866 0.031 Uiso 1 1 calc R . .
C47 C 1.4567(3) 0.63009(10) 0.63295(10) 0.0309(6) Uani 1 1 d . . .
H47 H 1.4521 0.6666 0.6239 0.037 Uiso 1 1 calc R . .
C48 C 1.5424(2) 0.59589(11) 0.60875(9) 0.0288(6) Uani 1 1 d . . .
H48 H 1.5972 0.6091 0.5836 0.035 Uiso 1 1 calc R . .
C49 C 1.5472(2) 0.54271(11) 0.62150(9) 0.0263(5) Uani 1 1 d . . .
H49 H 1.6046 0.5191 0.6048 0.032 Uiso 1 1 calc R . .
C50 C 1.4677(2) 0.52355(10) 0.65901(8) 0.0218(5) Uani 1 1 d . . .
H50 H 1.4720 0.4870 0.6680 0.026 Uiso 1 1 calc R . .
C51 C 0.7530(2) 0.75790(8) 0.58709(8) 0.0194(5) Uani 1 1 d . . .
C52 C 0.8376(2) 0.73393(9) 0.54702(9) 0.0232(5) Uani 1 1 d . . .
H52A H 0.8343 0.7570 0.5185 0.035 Uiso 1 1 calc R . .
H52B H 0.8039 0.6985 0.5386 0.035 Uiso 1 1 calc R . .
H52C H 0.9290 0.7308 0.5582 0.035 Uiso 1 1 calc R . .
C53 C 0.6092(2) 0.76225(10) 0.57123(10) 0.0289(6) Uani 1 1 d . . .
H53A H 0.5564 0.7770 0.5977 0.043 Uiso 1 1 calc R . .
H53B H 0.5758 0.7268 0.5628 0.043 Uiso 1 1 calc R . .
H53C H 0.6029 0.7857 0.5430 0.043 Uiso 1 1 calc R . .
C54 C 0.8061(2) 0.81143(9) 0.60371(9) 0.0224(5) Uani 1 1 d . . .
H54A H 0.9003 0.8081 0.6110 0.034 Uiso 1 1 calc R . .
H54B H 0.7586 0.8228 0.6328 0.034 Uiso 1 1 calc R . .
H54C H 0.7935 0.8379 0.5780 0.034 Uiso 1 1 calc R . .
C55 C 0.9437(2) 0.74458(9) 0.69459(8) 0.0186(5) Uani 1 1 d . . .
H55A H 0.9187 0.7291 0.7262 0.022 Uiso 1 1 calc R . .
H55B H 0.8941 0.7782 0.6904 0.022 Uiso 1 1 calc R . .
C56 C 1.0898(2) 0.75646(8) 0.69450(8) 0.0188(4) Uani 1 1 d . . .
C57 C 1.1561(3) 0.76291(10) 0.73808(10) 0.0303(6) Uani 1 1 d . . .
H57 H 1.1096 0.7600 0.7678 0.036 Uiso 1 1 calc R . .
C58 C 1.2904(3) 0.77367(11) 0.73817(11) 0.0379(7) Uani 1 1 d . . .
H58 H 1.3355 0.7778 0.7680 0.046 Uiso 1 1 calc R . .
C59 C 1.3594(3) 0.77845(10) 0.69497(12) 0.0368(7) Uani 1 1 d . . .
H59 H 1.4514 0.7856 0.6951 0.044 Uiso 1 1 calc R . .
C60 C 1.2932(3) 0.77276(10) 0.65227(11) 0.0328(6) Uani 1 1 d . . .
H60 H 1.3397 0.7765 0.6227 0.039 Uiso 1 1 calc R . .
C61 C 1.1592(2) 0.76164(9) 0.65138(9) 0.0243(5) Uani 1 1 d . . .
H61 H 1.1149 0.7576 0.6214 0.029 Uiso 1 1 calc R . .
C62 C 1.0230(2) 0.51473(10) 0.53711(9) 0.0232(5) Uani 1 1 d . . .
H62 H 0.9385 0.5272 0.5275 0.028 Uiso 1 1 calc R . .
C63 C 1.0474(3) 0.46048(10) 0.54097(10) 0.0293(6) Uani 1 1 d . . .
H63 H 0.9809 0.4350 0.5338 0.035 Uiso 1 1 calc R . .
C64 C 0.8821(3) 0.74370(9) 0.93709(8) 0.0246(5) Uani 1 1 d . . .
C65 C 0.7515(3) 0.77378(10) 0.93550(10) 0.0301(6) Uani 1 1 d . . .
H65A H 0.6784 0.7482 0.9355 0.045 Uiso 1 1 calc R . .
H65B H 0.7476 0.7955 0.9061 0.045 Uiso 1 1 calc R . .
H65C H 0.7445 0.7970 0.9639 0.045 Uiso 1 1 calc R . .
C66 C 0.8866(3) 0.70500(10) 0.97943(9) 0.0335(6) Uani 1 1 d . . .
H66A H 0.8805 0.7249 1.0098 0.050 Uiso 1 1 calc R . .
H66B H 0.9696 0.6851 0.9786 0.050 Uiso 1 1 calc R . .
H66C H 0.8123 0.6801 0.9771 0.050 Uiso 1 1 calc R . .
C67 C 1.0007(3) 0.78222(10) 0.93900(10) 0.0320(6) Uani 1 1 d . . .
H67A H 0.9990 0.8020 0.9695 0.048 Uiso 1 1 calc R . .
H67B H 0.9954 0.8073 0.9119 0.048 Uiso 1 1 calc R . .
H67C H 1.0829 0.7618 0.9368 0.048 Uiso 1 1 calc R . .
C68 C 0.6632(2) 0.68890(9) 0.85149(9) 0.0224(5) Uani 1 1 d . . .
H68A H 0.6691 0.6771 0.8174 0.027 Uiso 1 1 calc R . .
H68B H 0.6696 0.7283 0.8519 0.027 Uiso 1 1 calc R . .
C69 C 0.5312(2) 0.67268(9) 0.87153(9) 0.0218(5) Uani 1 1 d . . .
C70 C 0.4210(3) 0.67410(10) 0.84072(10) 0.0315(6) Uani 1 1 d . . .
H70 H 0.4328 0.6816 0.8073 0.038 Uiso 1 1 calc R . .
C71 C 0.2959(3) 0.66477(11) 0.85838(12) 0.0393(7) Uani 1 1 d . . .
H71 H 0.2224 0.6661 0.8371 0.047 Uiso 1 1 calc R . .
C72 C 0.2766(3) 0.65357(11) 0.90672(11) 0.0355(7) Uani 1 1 d . . .
H72 H 0.1900 0.6483 0.9189 0.043 Uiso 1 1 calc R . .
C73 C 0.3841(2) 0.65010(10) 0.93724(10) 0.0288(6) Uani 1 1 d . . .
H73 H 0.3716 0.6412 0.9703 0.035 Uiso 1 1 calc R . .
C74 C 0.5105(2) 0.65957(9) 0.91984(9) 0.0229(5) Uani 1 1 d . . .
H74 H 0.5836 0.6571 0.9412 0.027 Uiso 1 1 calc R . .

loop_
_atom_site_aniso_label
_atom_site_aniso_U_11
_atom_site_aniso_U_22
_atom_site_aniso_U_33
_atom_site_aniso_U_23
_atom_site_aniso_U_13
_atom_site_aniso_U_12
S1 0.0243(3) 0.0275(3) 0.0125(3) 0.0045(2) -0.0007(2) 0.0027(2)
S2 0.0257(3) 0.0216(3) 0.0125(2) 0.0021(2) 0.0049(2) 0.0053(2)
S3 0.0115(2) 0.0167(2) 0.0233(3) 0.0034(2) -0.0017(2) -0.0015(2)
S4 0.0205(3) 0.0204(3) 0.0182(3) -0.0014(2) 0.0003(2) 0.0011(2)
F1 0.0497(11) 0.0277(8) 0.0398(9) -0.0031(7) 0.0052(8) 0.0063(7)
F2 0.0519(11) 0.0167(7) 0.0591(11) -0.0016(7) -0.0049(9) 0.0015(7)
O1 0.0456(14) 0.0407(12) 0.0631(15) -0.0115(11) 0.0040(11) -0.0109(10)
O2 0.0548(15) 0.0304(11) 0.0917(19) -0.0033(12) 0.0022(14) -0.0118(11)
O3 0.0179(8) 0.0264(8) 0.0135(8) 0.0040(6) 0.0024(6) 0.0047(7)
O4 0.0200(8) 0.0209(7) 0.0124(7) 0.0009(6) 0.0028(6) 0.0003(6)
O5 0.0367(11) 0.0362(9) 0.0171(8) 0.0046(7) 0.0072(8) 0.0054(9)
O6 0.0151(8) 0.0287(8) 0.0194(8) 0.0095(7) 0.0023(7) 0.0062(7)
O7 0.0192(8) 0.0243(8) 0.0136(7) -0.0006(6) -0.0005(6) -0.0031(7)
O8 0.0152(8) 0.0296(9) 0.0313(10) 0.0008(7) 0.0067(7) 0.0020(7)
O9 0.0352(11) 0.0251(8) 0.0247(9) 0.0055(7) 0.0149(8) 0.0037(8)
O10 0.0359(10) 0.0342(9) 0.0160(8) -0.0011(7) -0.0019(8) 0.0132(8)
O11 0.0338(10) 0.0255(8) 0.0244(9) 0.0028(7) 0.0035(8) -0.0017(8)
O12 0.0310(10) 0.0331(9) 0.0238(9) 0.0047(7) -0.0097(8) -0.0008(8)
N1 0.0142(10) 0.0183(9) 0.0169(9) 0.0025(7) -0.0006(8) -0.0021(7)
N2 0.0129(9) 0.0196(9) 0.0150(9) 0.0012(7) -0.0010(7) 0.0004(7)
N3 0.0116(9) 0.0151(8) 0.0165(9) -0.0004(7) -0.0032(7) 0.0007(7)
N4 0.0159(10) 0.0185(9) 0.0180(9) -0.0008(7) -0.0019(8) 0.0042(7)
C1 0.062(2) 0.0377(16) 0.0395(17) -0.0011(14) -0.0024(16) -0.0177(15)
C2 0.0312(16) 0.0310(14) 0.0481(17) 0.0012(12) -0.0159(14) -0.0042(12)
C3 0.045(2) 0.063(3) 0.181(6) -0.021(3) 0.042(3) -0.026(2)
C4 0.135(5) 0.074(3) 0.073(3) -0.020(2) 0.029(3) -0.014(3)
C5 0.0335(15) 0.0273(12) 0.0206(12) 0.0005(10) 0.0052(11) 0.0054(11)
C6 0.0289(14) 0.0366(14) 0.0232(13) 0.0012(11) -0.0052(11) 0.0136(11)
C7 0.0233(13) 0.0381(14) 0.0214(12) -0.0011(11) -0.0055(10) 0.0034(11)
C8 0.0214(12) 0.0283(11) 0.0127(10) 0.0073(9) 0.0016(9) 0.0037(10)
C9 0.0175(12) 0.0240(11) 0.0144(10) 0.0030(8) 0.0044(9) 0.0048(9)
C10 0.0209(11) 0.0175(10) 0.0102(10) 0.0002(8) 0.0016(9) 0.0026(8)
C11 0.0241(12) 0.0174(10) 0.0139(10) 0.0017(8) 0.0034(9) 0.0004(9)
C12 0.0163(11) 0.0159(9) 0.0098(9) 0.0035(7) 0.0010(8) 0.0005(8)
C13 0.0131(10) 0.0171(10) 0.0115(10) 0.0013(8) 0.0006(8) -0.0002(8)
C14 0.0135(10) 0.0189(10) 0.0138(10) 0.0021(8) 0.0017(8) 0.0006(8)
C15 0.0128(10) 0.0167(10) 0.0146(10) 0.0023(8) -0.0009(8) 0.0027(8)
C16 0.0158(11) 0.0199(10) 0.0124(10) 0.0034(8) 0.0020(8) -0.0006(9)
C17 0.0247(12) 0.0199(10) 0.0117(10) -0.0021(8) 0.0039(9) 0.0016(9)
C18 0.0196(12) 0.0215(11) 0.0192(11) -0.0031(9) 0.0013(10) -0.0008(9)
C19 0.0215(13) 0.0241(12) 0.0257(12) -0.0012(10) 0.0001(10) 0.0057(10)
C20 0.0356(15) 0.0170(11) 0.0275(13) -0.0022(9) 0.0019(11) 0.0005(10)
C21 0.0173(12) 0.0337(13) 0.0234(12) 0.0030(10) -0.0006(10) 0.0046(10)
C22 0.0243(14) 0.0348(13) 0.0279(13) -0.0020(11) 0.0011(11) -0.0008(11)
C23 0.0178(11) 0.0196(10) 0.0097(10) 0.0013(8) -0.0001(9) 0.0013(9)
C24 0.0166(12) 0.0255(11) 0.0137(10) 0.0003(9) -0.0015(9) 0.0007(9)
C25 0.0205(12) 0.0334(13) 0.0212(12) 0.0050(10) -0.0050(10) 0.0070(11)
C26 0.0292(14) 0.0242(12) 0.0306(14) 0.0097(10) -0.0010(11) 0.0099(10)
C27 0.0240(13) 0.0194(11) 0.0252(12) 0.0041(9) 0.0002(10) 0.0018(10)
C28 0.0164(11) 0.0214(10) 0.0108(10) 0.0026(8) 0.0013(9) 0.0013(9)
C29 0.0160(11) 0.0220(10) 0.0087(9) 0.0023(8) 0.0010(8) 0.0000(9)
C30 0.0139(11) 0.0272(11) 0.0212(11) -0.0006(9) -0.0018(9) -0.0043(9)
C31 0.0113(11) 0.0235(11) 0.0173(11) 0.0004(9) -0.0056(9) -0.0038(9)
C32 0.0189(12) 0.0217(11) 0.0272(13) 0.0029(9) -0.0035(10) -0.0049(9)
C33 0.0194(13) 0.0343(13) 0.0264(13) 0.0126(11) -0.0064(10) -0.0108(10)
C34 0.0234(13) 0.0493(16) 0.0126(11) 0.0019(10) 0.0003(10) -0.0102(12)
C35 0.0268(13) 0.0342(13) 0.0231(13) -0.0073(10) 0.0031(11) -0.0040(11)
C36 0.0222(12) 0.0219(11) 0.0228(12) 0.0025(9) 0.0016(10) -0.0047(10)
C37 0.0164(11) 0.0156(10) 0.0115(10) 0.0028(8) 0.0001(8) 0.0010(8)
C38 0.0165(11) 0.0233(11) 0.0112(10) 0.0022(8) 0.0020(9) -0.0002(9)
C39 0.0200(12) 0.0244(11) 0.0226(11) -0.0007(9) 0.0026(10) 0.0037(10)
C40 0.0358(15) 0.0228(12) 0.0288(14) -0.0083(10) 0.0057(12) -0.0029(11)
C41 0.0308(14) 0.0266(12) 0.0220(12) -0.0069(10) -0.0009(11) -0.0083(11)
C42 0.0176(12) 0.0259(11) 0.0153(11) 0.0014(9) -0.0016(9) -0.0032(9)
C43 0.0131(10) 0.0212(10) 0.0087(9) 0.0038(8) -0.0005(8) -0.0007(8)
C44 0.0129(11) 0.0287(12) 0.0195(11) 0.0019(10) -0.0029(9) 0.0018(9)
C45 0.0106(11) 0.0291(12) 0.0182(11) -0.0005(9) -0.0042(9) -0.0031(9)
C46 0.0212(13) 0.0296(13) 0.0276(13) -0.0039(10) 0.0007(10) -0.0057(10)
C47 0.0262(14) 0.0288(13) 0.0379(15) -0.0004(11) 0.0027(12) -0.0110(11)
C48 0.0185(13) 0.0438(15) 0.0243(13) -0.0002(11) 0.0006(10) -0.0127(11)
C49 0.0147(11) 0.0423(15) 0.0219(12) -0.0057(11) -0.0018(10) 0.0014(10)
C50 0.0151(11) 0.0315(13) 0.0189(12) -0.0005(9) -0.0045(9) 0.0023(10)
C51 0.0174(11) 0.0172(10) 0.0238(12) 0.0048(9) -0.0009(10) 0.0006(9)
C52 0.0260(13) 0.0244(11) 0.0192(12) 0.0010(9) -0.0028(10) 0.0040(10)
C53 0.0188(13) 0.0301(13) 0.0378(15) 0.0128(11) -0.0088(11) 0.0007(10)
C54 0.0201(12) 0.0179(11) 0.0291(13) 0.0029(9) 0.0031(10) 0.0007(9)
C55 0.0187(11) 0.0172(10) 0.0197(11) -0.0035(9) 0.0004(9) -0.0011(9)
C56 0.0174(11) 0.0142(10) 0.0249(12) -0.0004(9) -0.0019(10) 0.0013(9)
C57 0.0289(14) 0.0313(13) 0.0306(14) 0.0012(11) -0.0050(12) -0.0050(11)
C58 0.0323(15) 0.0383(15) 0.0432(18) 0.0011(13) -0.0200(14) -0.0055(12)
C59 0.0154(12) 0.0289(13) 0.066(2) 0.0017(13) -0.0085(14) -0.0024(10)
C60 0.0213(13) 0.0296(13) 0.0475(17) 0.0007(12) 0.0082(12) -0.0038(10)
C61 0.0192(12) 0.0253(11) 0.0283(13) -0.0001(10) -0.0006(10) -0.0009(10)
C62 0.0171(12) 0.0302(12) 0.0223(12) -0.0003(10) -0.0015(10) 0.0016(10)
C63 0.0306(14) 0.0268(12) 0.0306(14) -0.0031(11) -0.0021(11) -0.0104(10)
C64 0.0299(14) 0.0227(11) 0.0210(12) -0.0078(9) 0.0012(10) 0.0006(10)
C65 0.0311(14) 0.0237(12) 0.0354(15) -0.0105(10) 0.0036(12) 0.0011(11)
C66 0.0453(17) 0.0333(13) 0.0221(12) -0.0055(11) -0.0007(12) 0.0003(13)
C67 0.0315(15) 0.0316(14) 0.0329(15) -0.0100(11) -0.0020(12) -0.0024(11)
C68 0.0231(13) 0.0223(11) 0.0217(12) 0.0031(9) -0.0068(10) 0.0079(9)
C69 0.0219(12) 0.0166(10) 0.0270(13) -0.0048(9) -0.0067(10) 0.0051(9)
C70 0.0331(15) 0.0293(13) 0.0320(14) -0.0011(11) -0.0125(12) 0.0045(11)
C71 0.0262(15) 0.0365(15) 0.055(2) -0.0059(14) -0.0196(14) 0.0022(12)
C72 0.0198(14) 0.0314(14) 0.0551(19) -0.0119(13) -0.0029(13) 0.0002(11)
C73 0.0229(14) 0.0308(13) 0.0326(14) -0.0108(11) 0.0004(11) -0.0003(11)
C74 0.0186(12) 0.0268(12) 0.0232(12) -0.0060(10) -0.0035(10) 0.0018(10)

loop_
_atom_type_symbol
_atom_type_description
_atom_type_scat_dispersion_real
_atom_type_scat_dispersion_imag
_atom_type_scat_source
C C 0.0033 0.0016 'International Tables Vol C Tables 4.2.6.8 and 6.1.1.4'
H H 0.0000 0.0000 'International Tables Vol C Tables 4.2.6.8 and 6.1.1.4'
N N 0.0061 0.0033 'International Tables Vol C Tables 4.2.6.8 and 6.1.1.4'
O O 0.0106 0.0060 'International Tables Vol C Tables 4.2.6.8 and 6.1.1.4'
F F 0.0171 0.0103 'International Tables Vol C Tables 4.2.6.8 and 6.1.1.4'
S S 0.1246 0.1234 'International Tables Vol C Tables 4.2.6.8 and 6.1.1.4'

loop_
_geom_angle_atom_site_label_1
_geom_angle_atom_site_label_2
_geom_angle_atom_site_label_3
_geom_angle
_geom_angle_site_symmetry_1
_geom_angle_site_symmetry_3
O5 S1 O12 119.35(11) . .
O5 S1 O3 104.14(10) . .
O12 S1 O3 110.02(10) . .
O5 S1 C8 109.47(11) . .
O12 S1 C8 108.79(11) . .
O3 S1 C8 103.94(10) . .
O10 S2 O9 119.74(10) . .
O10 S2 O4 109.67(9) . .
O9 S2 O4 104.46(10) . .
O10 S2 C17 107.96(11) . .
O9 S2 C17 109.52(11) . .
O4 S2 C17 104.44(9) . .
O8 S3 N3 109.30(9) . .
O8 S3 C51 105.70(10) . .
N3 S3 C51 102.24(10) . .
O11 S4 N4 109.85(10) . .
O11 S4 C64 106.28(10) . .
N4 S4 C64 101.46(11) . .
C2 O1 C3 115.6(3) . .
C9 O3 S1 115.81(13) . .
C16 O4 S2 116.44(13) . .
C29 N1 C28 111.61(17) . .
C29 N1 C30 123.00(18) . .
C28 N1 C30 125.37(18) . .
C43 N2 C38 111.60(18) . .
C43 N2 C44 122.43(19) . .
C38 N2 C44 125.62(19) . .
C55 N3 C15 112.12(16) . .
C55 N3 S3 115.46(14) . .
C15 N3 S3 113.41(14) . .
C68 N4 C10 111.43(17) . .
C68 N4 S4 115.51(15) . .
C10 N4 S4 111.61(14) . .
C2 C1 H1A 109.5 . .
C2 C1 H1B 109.5 . .
H1A C1 H1B 109.5 . .
C2 C1 H1C 109.5 . .
H1A C1 H1C 109.5 . .
H1B C1 H1C 109.5 . .
O2 C2 O1 122.9(3) . .
O2 C2 C1 125.2(3) . .
O1 C2 C1 111.8(2) . .
C4 C3 O1 112.2(4) . .
C4 C3 H3A 109.2 . .
O1 C3 H3A 109.2 . .
C4 C3 H3B 109.2 . .
O1 C3 H3B 109.2 . .
H3A C3 H3B 107.9 . .
C3 C4 H4A 109.5 . .
C3 C4 H4B 109.5 . .
H4A C4 H4B 109.5 . .
C3 C4 H4C 109.5 . .
H4A C4 H4C 109.5 . .
H4B C4 H4C 109.5 . .
F1 C5 C6 118.6(2) . .
F1 C5 C22 117.7(2) . .
C6 C5 C22 123.7(2) . .
C5 C6 C7 118.1(2) . .
C5 C6 H6 120.9 . .
C7 C6 H6 120.9 . .
C6 C7 C8 119.4(2) . .
C6 C7 H7 120.3 . .
C8 C7 H7 120.3 . .
C21 C8 C7 121.1(2) . .
C21 C8 S1 120.57(18) . .
C7 C8 S1 118.13(19) . .
O3 C9 C10 107.86(17) . .
O3 C9 H9A 110.1 . .
C10 C9 H9A 110.1 . .
O3 C9 H9B 110.1 . .
C10 C9 H9B 110.1 . .
H9A C9 H9B 108.4 . .
N4 C10 C9 110.69(17) . .
N4 C10 C11 111.21(17) . .
C9 C10 C11 110.50(18) . .
N4 C10 H10 108.1 . .
C9 C10 H10 108.1 . .
C11 C10 H10 108.1 . .
C12 C11 C10 116.76(18) . .
C12 C11 H11A 108.1 . .
C10 C11 H11A 108.1 . .
C12 C11 H11B 108.1 . .
C10 C11 H11B 108.1 . .
H11A C11 H11B 107.3 . .
C23 C12 C29 102.37(17) . .
C23 C12 C11 114.11(17) . .
C29 C12 C11 110.44(17) . .
C23 C12 C13 110.14(17) . .
C29 C12 C13 107.72(16) . .
C11 C12 C13 111.52(16) . .
C37 C13 C43 101.50(17) . .
C37 C13 C14 114.31(17) . .
C43 C13 C14 112.58(17) . .
C37 C13 C12 108.92(16) . .
C43 C13 C12 106.27(16) . .
C14 C13 C12 112.44(16) . .
C15 C14 C13 114.98(17) . .
C15 C14 H14A 108.5 . .
C13 C14 H14A 108.5 . .
C15 C14 H14B 108.5 . .
C13 C14 H14B 108.5 . .
H14A C14 H14B 107.5 . .
N3 C15 C16 110.77(17) . .
N3 C15 C14 113.05(17) . .
C16 C15 C14 110.90(18) . .
N3 C15 H15 107.3 . .
C16 C15 H15 107.3 . .
C14 C15 H15 107.3 . .
O4 C16 C15 107.59(17) . .
O4 C16 H16A 110.2 . .
C15 C16 H16A 110.2 . .
O4 C16 H16B 110.2 . .
C15 C16 H16B 110.2 . .
H16A C16 H16B 108.5 . .
C62 C17 C18 121.7(2) . .
C62 C17 S2 119.57(18) . .
C18 C17 S2 118.74(17) . .
C19 C18 C17 118.8(2) . .
C19 C18 H18 120.6 . .
C17 C18 H18 120.6 . .
C20 C19 C18 118.2(2) . .
C20 C19 H19 120.9 . .
C18 C19 H19 120.9 . .
F2 C20 C63 118.2(2) . .
F2 C20 C19 117.7(2) . .
C63 C20 C19 124.1(2) . .
C22 C21 C8 119.8(2) . .
C22 C21 H21 120.1 . .
C8 C21 H21 120.1 . .
C21 C22 C5 117.8(2) . .
C21 C22 H22 121.1 . .
C5 C22 H22 121.1 . .
C24 C23 C28 119.5(2) . .
C24 C23 C12 132.1(2) . .
C28 C23 C12 108.37(18) . .
C23 C24 C25 119.2(2) . .
C23 C24 H24 120.4 . .
C25 C24 H24 120.4 . .
C26 C25 C24 120.1(2) . .
C26 C25 H25 119.9 . .
C24 C25 H25 119.9 . .
C25 C26 C27 122.1(2) . .
C25 C26 H26 119.0 . .
C27 C26 H26 119.0 . .
C28 C27 C26 116.5(2) . .
C28 C27 H27 121.7 . .
C26 C27 H27 121.7 . .
C27 C28 C23 122.5(2) . .
C27 C28 N1 128.0(2) . .
C23 C28 N1 109.56(18) . .
O6 C29 N1 125.2(2) . .
O6 C29 C12 127.03(19) . .
N1 C29 C12 107.81(17) . .
N1 C30 C31 112.13(18) . .
N1 C30 H30A 109.2 . .
C31 C30 H30A 109.2 . .
N1 C30 H30B 109.2 . .
C31 C30 H30B 109.2 . .
H30A C30 H30B 107.9 . .
C36 C31 C32 118.9(2) . .
C36 C31 C30 120.0(2) . .
C32 C31 C30 121.1(2) . .
C33 C32 C31 120.3(2) . .
C33 C32 H32 119.8 . .
C31 C32 H32 119.8 . .
C34 C33 C32 120.2(2) . .
C34 C33 H33 119.9 . .
C32 C33 H33 119.9 . .
C33 C34 C35 120.2(2) . .
C33 C34 H34 119.9 . .
C35 C34 H34 119.9 . .
C34 C35 C36 119.6(2) . .
C34 C35 H35 120.2 . .
C36 C35 H35 120.2 . .
C35 C36 C31 120.8(2) . .
C35 C36 H36 119.6 . .
C31 C36 H36 119.6 . .
C42 C37 C38 119.9(2) . .
C42 C37 C13 131.1(2) . .
C38 C37 C13 108.92(18) . .
C39 C38 C37 122.3(2) . .
C39 C38 N2 128.1(2) . .
C37 C38 N2 109.56(19) . .
C38 C39 C40 116.6(2) . .
C38 C39 H39 121.7 . .
C40 C39 H39 121.7 . .
C41 C40 C39 121.7(2) . .
C41 C40 H40 119.2 . .
C39 C40 H40 119.2 . .
C40 C41 C42 120.5(2) . .
C40 C41 H41 119.7 . .
C42 C41 H41 119.7 . .
C37 C42 C41 118.9(2) . .
C37 C42 H42 120.5 . .
C41 C42 H42 120.5 . .
O7 C43 N2 125.3(2) . .
O7 C43 C13 126.59(19) . .
N2 C43 C13 108.14(17) . .
N2 C44 C45 113.64(18) . .
N2 C44 H44A 108.8 . .
C45 C44 H44A 108.8 . .
N2 C44 H44B 108.8 . .
C45 C44 H44B 108.8 . .
H44A C44 H44B 107.7 . .
C46 C45 C50 119.1(2) . .
C46 C45 C44 120.3(2) . .
C50 C45 C44 120.5(2) . .
C47 C46 C45 120.8(2) . .
C47 C46 H46 119.6 . .
C45 C46 H46 119.6 . .
C46 C47 C48 120.2(2) . .
C46 C47 H47 119.9 . .
C48 C47 H47 119.9 . .
C49 C48 C47 119.7(2) . .
C49 C48 H48 120.2 . .
C47 C48 H48 120.2 . .
C48 C49 C50 120.1(2) . .
C48 C49 H49 120.0 . .
C50 C49 H49 120.0 . .
C45 C50 C49 120.2(2) . .
C45 C50 H50 119.9 . .
C49 C50 H50 119.9 . .
C54 C51 C52 111.7(2) . .
C54 C51 C53 111.25(19) . .
C52 C51 C53 110.9(2) . .
C54 C51 S3 111.37(16) . .
C52 C51 S3 107.96(15) . .
C53 C51 S3 103.31(16) . .
C51 C52 H52A 109.5 . .
C51 C52 H52B 109.5 . .
H52A C52 H52B 109.5 . .
C51 C52 H52C 109.5 . .
H52A C52 H52C 109.5 . .
H52B C52 H52C 109.5 . .
C51 C53 H53A 109.5 . .
C51 C53 H53B 109.5 . .
H53A C53 H53B 109.5 . .
C51 C53 H53C 109.5 . .
H53A C53 H53C 109.5 . .
H53B C53 H53C 109.5 . .
C51 C54 H54A 109.5 . .
C51 C54 H54B 109.5 . .
H54A C54 H54B 109.5 . .
C51 C54 H54C 109.5 . .
H54A C54 H54C 109.5 . .
H54B C54 H54C 109.5 . .
N3 C55 C56 111.75(18) . .
N3 C55 H55A 109.3 . .
C56 C55 H55A 109.3 . .
N3 C55 H55B 109.3 . .
C56 C55 H55B 109.3 . .
H55A C55 H55B 107.9 . .
C57 C56 C61 119.2(2) . .
C57 C56 C55 119.7(2) . .
C61 C56 C55 121.1(2) . .
C58 C57 C56 119.9(3) . .
C58 C57 H57 120.0 . .
C56 C57 H57 120.0 . .
C57 C58 C59 120.6(3) . .
C57 C58 H58 119.7 . .
C59 C58 H58 119.7 . .
C60 C59 C58 119.1(3) . .
C60 C59 H59 120.4 . .
C58 C59 H59 120.4 . .
C59 C60 C61 121.2(3) . .
C59 C60 H60 119.4 . .
C61 C60 H60 119.4 . .
C60 C61 C56 120.0(3) . .
C60 C61 H61 120.0 . .
C56 C61 H61 120.0 . .
C63 C62 C17 119.3(2) . .
C63 C62 H62 120.3 . .
C17 C62 H62 120.3 . .
C20 C63 C62 117.8(2) . .
C20 C63 H63 121.1 . .
C62 C63 H63 121.1 . .
C66 C64 C65 111.3(2) . .
C66 C64 C67 110.5(2) . .
C65 C64 C67 111.6(2) . .
C66 C64 S4 107.85(16) . .
C65 C64 S4 112.41(17) . .
C67 C64 S4 102.84(17) . .
C64 C65 H65A 109.5 . .
C64 C65 H65B 109.5 . .
H65A C65 H65B 109.5 . .
C64 C65 H65C 109.5 . .
H65A C65 H65C 109.5 . .
H65B C65 H65C 109.5 . .
C64 C66 H66A 109.5 . .
C64 C66 H66B 109.5 . .
H66A C66 H66B 109.5 . .
C64 C66 H66C 109.5 . .
H66A C66 H66C 109.5 . .
H66B C66 H66C 109.5 . .
C64 C67 H67A 109.5 . .
C64 C67 H67B 109.5 . .
H67A C67 H67B 109.5 . .
C64 C67 H67C 109.5 . .
H67A C67 H67C 109.5 . .
H67B C67 H67C 109.5 . .
N4 C68 C69 113.37(18) . .
N4 C68 H68A 108.9 . .
C69 C68 H68A 108.9 . .
N4 C68 H68B 108.9 . .
C69 C68 H68B 108.9 . .
H68A C68 H68B 107.7 . .
C74 C69 C70 117.9(2) . .
C74 C69 C68 123.5(2) . .
C70 C69 C68 118.5(2) . .
C71 C70 C69 120.8(3) . .
C71 C70 H70 119.6 . .
C69 C70 H70 119.6 . .
C70 C71 C72 120.5(3) . .
C70 C71 H71 119.7 . .
C72 C71 H71 119.7 . .
C71 C72 C73 119.5(3) . .
C71 C72 H72 120.2 . .
C73 C72 H72 120.2 . .
C72 C73 C74 120.4(3) . .
C72 C73 H73 119.8 . .
C74 C73 H73 119.8 . .
C73 C74 C69 120.8(2) . .
C73 C74 H74 119.6 . .
C69 C74 H74 119.6 . .

loop_
_geom_bond_atom_site_label_1
_geom_bond_atom_site_label_2
_geom_bond_distance
_geom_bond_site_symmetry_2
S1 O5 1.4221(18) .
S1 O12 1.4271(19) .
S1 O3 1.5761(16) .
S1 C8 1.757(2) .
S2 O10 1.4241(18) .
S2 O9 1.4251(18) .
S2 O4 1.5749(15) .
S2 C17 1.752(2) .
S3 O8 1.4888(17) .
S3 N3 1.7020(18) .
S3 C51 1.852(2) .
S4 O11 1.4905(17) .
S4 N4 1.700(2) .
S4 C64 1.840(2) .
F1 C5 1.357(3) .
F2 C20 1.352(3) .
O1 C2 1.331(4) .
O1 C3 1.490(5) .
O2 C2 1.205(3) .
O3 C9 1.457(3) .
O4 C16 1.459(3) .
O6 C29 1.213(3) .
O7 C43 1.220(3) .
N1 C29 1.371(3) .
N1 C28 1.406(3) .
N1 C30 1.465(3) .
N2 C43 1.366(3) .
N2 C38 1.403(3) .
N2 C44 1.467(3) .
N3 C55 1.482(3) .
N3 C15 1.489(3) .
N4 C68 1.486(3) .
N4 C10 1.493(3) .
C1 C2 1.474(4) .
C1 H1A 0.9800 .
C1 H1B 0.9800 .
C1 H1C 0.9800 .
C3 C4 1.391(6) .
C3 H3A 0.9900 .
C3 H3B 0.9900 .
C4 H4A 0.9800 .
C4 H4B 0.9800 .
C4 H4C 0.9800 .
C5 C6 1.371(4) .
C5 C22 1.386(4) .
C6 C7 1.387(4) .
C6 H6 0.9500 .
C7 C8 1.391(3) .
C7 H7 0.9500 .
C8 C21 1.390(3) .
C9 C10 1.517(3) .
C9 H9A 0.9900 .
C9 H9B 0.9900 .
C10 C11 1.549(3) .
C10 H10 1.0000 .
C11 C12 1.541(3) .
C11 H11A 0.9900 .
C11 H11B 0.9900 .
C12 C23 1.516(3) .
C12 C29 1.539(3) .
C12 C13 1.597(3) .
C13 C37 1.517(3) .
C13 C43 1.550(3) .
C13 C14 1.559(3) .
C14 C15 1.539(3) .
C14 H14A 0.9900 .
C14 H14B 0.9900 .
C15 C16 1.518(3) .
C15 H15 1.0000 .
C16 H16A 0.9900 .
C16 H16B 0.9900 .
C17 C62 1.390(3) .
C17 C18 1.391(3) .
C18 C19 1.387(3) .
C18 H18 0.9500 .
C19 C20 1.374(3) .
C19 H19 0.9500 .
C20 C63 1.371(4) .
C21 C22 1.379(3) .
C21 H21 0.9500 .
C22 H22 0.9500 .
C23 C24 1.381(3) .
C23 C28 1.401(3) .
C24 C25 1.393(3) .
C24 H24 0.9500 .
C25 C26 1.384(4) .
C25 H25 0.9500 .
C26 C27 1.398(3) .
C26 H26 0.9500 .
C27 C28 1.384(3) .
C27 H27 0.9500 .
C30 C31 1.514(3) .
C30 H30A 0.9900 .
C30 H30B 0.9900 .
C31 C36 1.390(3) .
C31 C32 1.392(3) .
C32 C33 1.387(4) .
C32 H32 0.9500 .
C33 C34 1.379(4) .
C33 H33 0.9500 .
C34 C35 1.385(4) .
C34 H34 0.9500 .
C35 C36 1.386(3) .
C35 H35 0.9500 .
C36 H36 0.9500 .
C37 C42 1.382(3) .
C37 C38 1.397(3) .
C38 C39 1.393(3) .
C39 C40 1.396(4) .
C39 H39 0.9500 .
C40 C41 1.390(4) .
C40 H40 0.9500 .
C41 C42 1.393(3) .
C41 H41 0.9500 .
C42 H42 0.9500 .
C44 C45 1.520(3) .
C44 H44A 0.9900 .
C44 H44B 0.9900 .
C45 C46 1.387(3) .
C45 C50 1.392(3) .
C46 C47 1.379(4) .
C46 H46 0.9500 .
C47 C48 1.392(4) .
C47 H47 0.9500 .
C48 C49 1.381(4) .
C48 H48 0.9500 .
C49 C50 1.399(3) .
C49 H49 0.9500 .
C50 H50 0.9500 .
C51 C54 1.518(3) .
C51 C52 1.525(3) .
C51 C53 1.527(3) .
C52 H52A 0.9800 .
C52 H52B 0.9800 .
C52 H52C 0.9800 .
C53 H53A 0.9800 .
C53 H53B 0.9800 .
C53 H53C 0.9800 .
C54 H54A 0.9800 .
C54 H54B 0.9800 .
C54 H54C 0.9800 .
C55 C56 1.511(3) .
C55 H55A 0.9900 .
C55 H55B 0.9900 .
C56 C57 1.390(3) .
C56 C61 1.391(3) .
C57 C58 1.388(4) .
C57 H57 0.9500 .
C58 C59 1.390(4) .
C58 H58 0.9500 .
C59 C60 1.366(4) .
C59 H59 0.9500 .
C60 C61 1.387(4) .
C60 H60 0.9500 .
C61 H61 0.9500 .
C62 C63 1.388(3) .
C62 H62 0.9500 .
C63 H63 0.9500 .
C64 C66 1.522(3) .
C64 C65 1.525(4) .
C64 C67 1.543(4) .
C65 H65A 0.9800 .
C65 H65B 0.9800 .
C65 H65C 0.9800 .
C66 H66A 0.9800 .
C66 H66B 0.9800 .
C66 H66C 0.9800 .
C67 H67A 0.9800 .
C67 H67B 0.9800 .
C67 H67C 0.9800 .
C68 C69 1.504(4) .
C68 H68A 0.9900 .
C68 H68B 0.9900 .
C69 C74 1.393(4) .
C69 C70 1.406(3) .
C70 C71 1.379(4) .
C70 H70 0.9500 .
C71 C72 1.381(4) .
C71 H71 0.9500 .
C72 C73 1.382(4) .
C72 H72 0.9500 .
C73 C74 1.389(4) .
C73 H73 0.9500 .
C74 H74 0.9500 .

loop_
_geom_torsion_atom_site_label_1
_geom_torsion_atom_site_label_2
_geom_torsion_atom_site_label_3
_geom_torsion_atom_site_label_4
_geom_torsion
_geom_torsion_site_symmetry_1
_geom_torsion_site_symmetry_2
_geom_torsion_site_symmetry_3
_geom_torsion_site_symmetry_4
O5 S1 O3 C9 173.85(15) . . . .
O12 S1 O3 C9 44.81(18) . . . .
C8 S1 O3 C9 -71.53(17) . . . .
O10 S2 O4 C16 54.70(17) . . . .
O9 S2 O4 C16 -175.79(15) . . . .
C17 S2 O4 C16 -60.78(16) . . . .
O8 S3 N3 C55 -19.64(17) . . . .
C51 S3 N3 C55 92.04(16) . . . .
O8 S3 N3 C15 111.70(15) . . . .
C51 S3 N3 C15 -136.62(14) . . . .
O11 S4 N4 C68 -21.55(18) . . . .
C64 S4 N4 C68 90.62(17) . . . .
O11 S4 N4 C10 107.11(15) . . . .
C64 S4 N4 C10 -140.73(15) . . . .
C3 O1 C2 O2 -4.6(5) . . . .
C3 O1 C2 C1 174.9(3) . . . .
C2 O1 C3 C4 167.0(4) . . . .
F1 C5 C6 C7 -178.0(2) . . . .
C22 C5 C6 C7 1.5(4) . . . .
C5 C6 C7 C8 0.9(4) . . . .
C6 C7 C8 C21 -2.6(4) . . . .
C6 C7 C8 S1 172.27(19) . . . .
O5 S1 C8 C21 60.5(2) . . . .
O12 S1 C8 C21 -167.43(18) . . . .
O3 S1 C8 C21 -50.2(2) . . . .
O5 S1 C8 C7 -114.3(2) . . . .
O12 S1 C8 C7 17.7(2) . . . .
O3 S1 C8 C7 134.88(18) . . . .
S1 O3 C9 C10 -176.10(14) . . . .
C68 N4 C10 C9 -157.06(19) . . . .
S4 N4 C10 C9 72.2(2) . . . .
C68 N4 C10 C11 79.7(2) . . . .
S4 N4 C10 C11 -51.1(2) . . . .
O3 C9 C10 N4 61.6(2) . . . .
O3 C9 C10 C11 -174.78(17) . . . .
N4 C10 C11 C12 -153.09(19) . . . .
C9 C10 C11 C12 83.6(2) . . . .
C10 C11 C12 C23 -67.5(3) . . . .
C10 C11 C12 C29 47.2(2) . . . .
C10 C11 C12 C13 166.92(18) . . . .
C23 C12 C13 C37 44.0(2) . . . .
C29 C12 C13 C37 -66.9(2) . . . .
C11 C12 C13 C37 171.77(18) . . . .
C23 C12 C13 C43 -64.6(2) . . . .
C29 C12 C13 C43 -175.53(16) . . . .
C11 C12 C13 C43 63.1(2) . . . .
C23 C12 C13 C14 171.77(17) . . . .
C29 C12 C13 C14 60.9(2) . . . .
C11 C12 C13 C14 -60.5(2) . . . .
C37 C13 C14 C15 -81.3(2) . . . .
C43 C13 C14 C15 33.8(2) . . . .
C12 C13 C14 C15 153.82(18) . . . .
C55 N3 C15 C16 -157.53(18) . . . .
S3 N3 C15 C16 69.5(2) . . . .
C55 N3 C15 C14 77.3(2) . . . .
S3 N3 C15 C14 -55.7(2) . . . .
C13 C14 C15 N3 -157.35(17) . . . .
C13 C14 C15 C16 77.6(2) . . . .
S2 O4 C16 C15 -173.30(13) . . . .
N3 C15 C16 O4 70.6(2) . . . .
C14 C15 C16 O4 -163.06(16) . . . .
O10 S2 C17 C62 -12.5(2) . . . .
O9 S2 C17 C62 -144.45(18) . . . .
O4 S2 C17 C62 104.16(19) . . . .
O10 S2 C17 C18 165.57(17) . . . .
O9 S2 C17 C18 33.6(2) . . . .
O4 S2 C17 C18 -77.75(19) . . . .
C62 C17 C18 C19 2.2(3) . . . .
S2 C17 C18 C19 -175.84(18) . . . .
C17 C18 C19 C20 -0.9(3) . . . .
C18 C19 C20 F2 -179.3(2) . . . .
C18 C19 C20 C63 -0.5(4) . . . .
C7 C8 C21 C22 1.9(4) . . . .
S1 C8 C21 C22 -172.79(19) . . . .
C8 C21 C22 C5 0.4(4) . . . .
F1 C5 C22 C21 177.4(2) . . . .
C6 C5 C22 C21 -2.2(4) . . . .
C29 C12 C23 C24 -176.0(2) . . . .
C11 C12 C23 C24 -56.7(3) . . . .
C13 C12 C23 C24 69.7(3) . . . .
C29 C12 C23 C28 4.8(2) . . . .
C11 C12 C23 C28 124.2(2) . . . .
C13 C12 C23 C28 -109.5(2) . . . .
C28 C23 C24 C25 2.5(3) . . . .
C12 C23 C24 C25 -176.6(2) . . . .
C23 C24 C25 C26 -0.7(3) . . . .
C24 C25 C26 C27 -1.6(4) . . . .
C25 C26 C27 C28 1.9(4) . . . .
C26 C27 C28 C23 0.0(3) . . . .
C26 C27 C28 N1 -180.0(2) . . . .
C24 C23 C28 C27 -2.2(3) . . . .
C12 C23 C28 C27 177.1(2) . . . .
C24 C23 C28 N1 177.77(19) . . . .
C12 C23 C28 N1 -2.9(2) . . . .
C29 N1 C28 C27 179.4(2) . . . .
C30 N1 C28 C27 1.2(4) . . . .
C29 N1 C28 C23 -0.6(2) . . . .
C30 N1 C28 C23 -178.84(19) . . . .
C28 N1 C29 O6 -176.0(2) . . . .
C30 N1 C29 O6 2.4(3) . . . .
C28 N1 C29 C12 3.8(2) . . . .
C30 N1 C29 C12 -177.91(18) . . . .
C23 C12 C29 O6 174.6(2) . . . .
C11 C12 C29 O6 52.7(3) . . . .
C13 C12 C29 O6 -69.3(3) . . . .
C23 C12 C29 N1 -5.2(2) . . . .
C11 C12 C29 N1 -127.04(18) . . . .
C13 C12 C29 N1 110.95(18) . . . .
C29 N1 C30 C31 -94.1(2) . . . .
C28 N1 C30 C31 84.0(3) . . . .
N1 C30 C31 C36 67.2(3) . . . .
N1 C30 C31 C32 -112.4(2) . . . .
C36 C31 C32 C33 -0.2(3) . . . .
C30 C31 C32 C33 179.3(2) . . . .
C31 C32 C33 C34 0.6(3) . . . .
C32 C33 C34 C35 -0.4(4) . . . .
C33 C34 C35 C36 -0.1(4) . . . .
C34 C35 C36 C31 0.5(4) . . . .
C32 C31 C36 C35 -0.3(3) . . . .
C30 C31 C36 C35 -179.8(2) . . . .
C43 C13 C37 C42 -178.0(2) . . . .
C14 C13 C37 C42 -56.6(3) . . . .
C12 C13 C37 C42 70.1(3) . . . .
C43 C13 C37 C38 5.2(2) . . . .
C14 C13 C37 C38 126.69(19) . . . .
C12 C13 C37 C38 -106.62(19) . . . .
C42 C37 C38 C39 -3.5(3) . . . .
C13 C37 C38 C39 173.69(19) . . . .
C42 C37 C38 N2 178.10(19) . . . .
C13 C37 C38 N2 -4.7(2) . . . .
C43 N2 C38 C39 -176.3(2) . . . .
C44 N2 C38 C39 -2.9(3) . . . .
C43 N2 C38 C37 2.0(2) . . . .
C44 N2 C38 C37 175.44(19) . . . .
C37 C38 C39 C40 1.6(3) . . . .
N2 C38 C39 C40 179.7(2) . . . .
C38 C39 C40 C41 1.1(4) . . . .
C39 C40 C41 C42 -1.8(4) . . . .
C38 C37 C42 C41 2.7(3) . . . .
C13 C37 C42 C41 -173.8(2) . . . .
C40 C41 C42 C37 -0.1(4) . . . .
C38 N2 C43 O7 -179.54(19) . . . .
C44 N2 C43 O7 6.8(3) . . . .
C38 N2 C43 C13 1.5(2) . . . .
C44 N2 C43 C13 -172.17(18) . . . .
C37 C13 C43 O7 177.0(2) . . . .
C14 C13 C43 O7 54.4(3) . . . .
C12 C13 C43 O7 -69.1(3) . . . .
C37 C13 C43 N2 -4.0(2) . . . .
C14 C13 C43 N2 -126.67(18) . . . .
C12 C13 C43 N2 109.82(18) . . . .
C43 N2 C44 C45 -97.5(2) . . . .
C38 N2 C44 C45 89.8(3) . . . .
N2 C44 C45 C46 62.7(3) . . . .
N2 C44 C45 C50 -121.3(2) . . . .
C50 C45 C46 C47 0.8(4) . . . .
C44 C45 C46 C47 176.9(2) . . . .
C45 C46 C47 C48 -0.9(4) . . . .
C46 C47 C48 C49 1.0(4) . . . .
C47 C48 C49 C50 -0.9(4) . . . .
C46 C45 C50 C49 -0.7(3) . . . .
C44 C45 C50 C49 -176.8(2) . . . .
C48 C49 C50 C45 0.8(3) . . . .
O8 S3 C51 C54 55.59(18) . . . .
N3 S3 C51 C54 -58.76(18) . . . .
O8 S3 C51 C52 178.56(15) . . . .
N3 S3 C51 C52 64.21(17) . . . .
O8 S3 C51 C53 -63.92(18) . . . .
N3 S3 C51 C53 -178.27(16) . . . .
C15 N3 C55 C56 71.5(2) . . . .
S3 N3 C55 C56 -156.59(15) . . . .
N3 C55 C56 C57 -143.0(2) . . . .
N3 C55 C56 C61 37.7(3) . . . .
C61 C56 C57 C58 -0.9(4) . . . .
C55 C56 C57 C58 179.8(2) . . . .
C56 C57 C58 C59 0.5(4) . . . .
C57 C58 C59 C60 0.4(4) . . . .
C58 C59 C60 C61 -0.9(4) . . . .
C59 C60 C61 C56 0.5(4) . . . .
C57 C56 C61 C60 0.4(3) . . . .
C55 C56 C61 C60 179.7(2) . . . .
C18 C17 C62 C63 -2.1(3) . . . .
S2 C17 C62 C63 175.94(19) . . . .
F2 C20 C63 C62 179.4(2) . . . .
C19 C20 C63 C62 0.7(4) . . . .
C17 C62 C63 C20 0.6(4) . . . .
O11 S4 C64 C66 -178.69(18) . . . .
N4 S4 C64 C66 66.47(19) . . . .
O11 S4 C64 C65 58.2(2) . . . .
N4 S4 C64 C65 -56.61(19) . . . .
O11 S4 C64 C67 -61.90(18) . . . .
N4 S4 C64 C67 -176.74(16) . . . .
C10 N4 C68 C69 84.3(2) . . . .
S4 N4 C68 C69 -146.93(17) . . . .
N4 C68 C69 C74 27.3(3) . . . .
N4 C68 C69 C70 -156.9(2) . . . .
C74 C69 C70 C71 2.4(4) . . . .
C68 C69 C70 C71 -173.5(2) . . . .
C69 C70 C71 C72 -0.3(4) . . . .
C70 C71 C72 C73 -2.0(4) . . . .
C71 C72 C73 C74 2.2(4) . . . .
C72 C73 C74 C69 0.0(4) . . . .
C70 C69 C74 C73 -2.3(3) . . . .
C68 C69 C74 C73 173.5(2) . . . .
